data_7239381
loop_
_publ_author_name
'Bisht, Kamal Kumar'
'Rachuri, Yadagiri'
'Parmar, Bhavesh'
'Suresh, Eringathodi'

_publ_section_title
;
 Structural and functional studies on ternary coordination polymers from
 5-bromoisophthalate and imidazole based flexible linker
;
_journal_issue 14
_journal_name_full 'RSC Advances'
_journal_page_first 7352
_journal_paper_doi 10.1039/c3ra45411h
_journal_volume 4
_journal_year 2014
_chemical_formula_sum 'C41 H45 Br2 Cd2 N4 O13'
_chemical_formula_weight 1186.43
_space_group_IT_number 14
_space_group_name_Hall '-P 2ybc'
_space_group_name_H-M_alt 'P 1 21/c 1'
_symmetry_cell_setting monoclinic
_symmetry_space_group_name_H-M 'P 1 21/c 1'
_atom_sites_solution_hydrogens geom
_atom_sites_solution_primary direct
_atom_sites_solution_secondary difmap
_audit_creation_method SHELXL-97
_cell_angle_alpha 90.00
_cell_angle_beta 92.262(4)
_cell_angle_gamma 90.00
_cell_formula_units_Z 4
_cell_length_a 11.285(2)
_cell_length_b 11.947(2)
_cell_length_c 32.654(7)
_cell_measurement_reflns_used 5330
_cell_measurement_temperature 150(2)
_cell_measurement_theta_max 25.56
_cell_measurement_theta_min 2.48
_cell_volume 4399.0(14)
_computing_cell_refinement 'BRUKER SMART'
_computing_data_collection 'BRUKER SMART'
_computing_data_reduction 'BRUKER SAINT'
_computing_molecular_graphics ORTEP
_computing_structure_refinement 'SHELXL-97 (Sheldrick, 1997)'
_computing_structure_solution 'SHELXS-97 (Sheldrick, 1990)'
_diffrn_ambient_temperature 150(2)
_diffrn_measured_fraction_theta_full 0.948
_diffrn_measured_fraction_theta_max 0.948
_diffrn_measurement_device_type 'Bruker Smart Apex ccd diffractometer'
_diffrn_measurement_method 'OMEGA-PHI SCAN'
_diffrn_radiation_monochromator graphite
_diffrn_radiation_source 'fine-focus sealed tube'
_diffrn_radiation_type MoK\a
_diffrn_radiation_wavelength 0.71073
_diffrn_reflns_av_R_equivalents 0.0721
_diffrn_reflns_av_sigmaI/netI 0.0680
_diffrn_reflns_limit_h_max 13
_diffrn_reflns_limit_h_min -13
_diffrn_reflns_limit_k_max 14
_diffrn_reflns_limit_k_min -14
_diffrn_reflns_limit_l_max 38
_diffrn_reflns_limit_l_min -38
_diffrn_reflns_number 30525
_diffrn_reflns_theta_full 25.00
_diffrn_reflns_theta_max 25.00
_diffrn_reflns_theta_min 2.15
_exptl_absorpt_coefficient_mu 2.852
_exptl_absorpt_correction_T_max 0.8475
_exptl_absorpt_correction_T_min 0.5600
_exptl_absorpt_correction_type multi-scan
_exptl_absorpt_process_details 'BRUKER SADABS'
_exptl_crystal_colour BROWN
_exptl_crystal_density_diffrn 1.791
_exptl_crystal_density_method 'not measured'
_exptl_crystal_description PLATES
_exptl_crystal_F_000 2356
_exptl_crystal_size_max 0.23
_exptl_crystal_size_mid 0.11
_exptl_crystal_size_min 0.06
_refine_diff_density_max 2.896
_refine_diff_density_min -1.315
_refine_diff_density_rms 0.197
_refine_ls_extinction_method none
_refine_ls_goodness_of_fit_ref 1.239
_refine_ls_hydrogen_treatment mixed
_refine_ls_matrix_type full
_refine_ls_number_parameters 569
_refine_ls_number_reflns 7756
_refine_ls_number_restraints 6
_refine_ls_restrained_S_all 1.238
_refine_ls_R_factor_all 0.1036
_refine_ls_R_factor_gt 0.0863
_refine_ls_shift/su_max 0.000
_refine_ls_shift/su_mean 0.000
_refine_ls_structure_factor_coef Fsqd
_refine_ls_weighting_details 'calc w=1/[\s^2^(Fo^2^)+(0.0491P)^2^+67.4437P] where P=(Fo^2^+2Fc^2^)/3'
_refine_ls_weighting_scheme calc
_refine_ls_wR_factor_gt 0.1724
_refine_ls_wR_factor_ref 0.1788
_reflns_number_gt 6489
_reflns_number_total 7756
_reflns_threshold_expression >2sigma(I)
_cod_data_source_file c3ra45411h.txt
_cod_data_source_block YCP8_CdBripBitmb
_cod_depositor_comments
;
The following automatic conversions were performed:

data item '_exptl_absorpt_correction_type' value 'MULTI-SCAN' was
changed to 'multi-scan' in accordance with the
/home/saulius/struct/COD-crude-data/automatic-downloads/DataCite-retrospective/RSC/depositions/lib/dictionaries/cif_core.dic
dictionary named 'cif_core.dic' version 2.4.2 last updated on
2011-04-26.

data item '_symmetry_cell_setting' value 'MONOCLINIC' was changed to
'monoclinic' in accordance with the
/home/saulius/struct/COD-crude-data/automatic-downloads/DataCite-retrospective/RSC/depositions/lib/dictionaries/cif_core.dic
dictionary named 'cif_core.dic' version 2.4.2 last updated on
2011-04-26.

Automatic conversion script
Id: cif_fix_values 6909 2019-04-08 15:41:33Z antanas 
;
_cod_original_cell_volume 4399.1(15)
_cod_original_sg_symbol_H-M P21/c
_cod_database_code 7239381

loop_
_symmetry_equiv_pos_as_xyz
'x, y, z'
'-x, y+1/2, -z+1/2'
'-x, -y, -z'
'x, -y-1/2, z-1/2'

loop_
_atom_site_label
_atom_site_type_symbol
_atom_site_fract_x
_atom_site_fract_y
_atom_site_fract_z
_atom_site_U_iso_or_equiv
_atom_site_adp_type
_atom_site_occupancy
_atom_site_calc_flag
_atom_site_refinement_flags
Cd1 Cd 0.20044(6) 0.93562(6) 0.17290(2) 0.01388(19) Uani 1 d .
Cd2 Cd -0.04865(6) 1.14457(6) 0.18304(2) 0.0143(2) Uani 1 d .
Br1 Br 0.29143(13) 0.46125(10) 0.01780(4) 0.0394(4) Uani 1 d .
Br2 Br -0.12856(10) 0.54749(9) 0.09251(3) 0.0266(3) Uani 1 d .
N1 N 0.3926(7) 0.9507(7) 0.1929(3) 0.021(2) Uani 1 d .
N2 N 0.5549(8) 0.9734(8) 0.2322(3) 0.025(2) Uani 1 d .
N3 N 0.3958(7) 0.6900(7) 0.3811(3) 0.021(2) Uani 1 d .
N4 N 0.2163(8) 0.6496(7) 0.3578(3) 0.022(2) Uani 1 d .
O1 O 0.2270(7) 0.7986(6) 0.1234(2) 0.0262(18) Uani 1 d .
O2 O 0.1813(6) 0.7302(5) 0.1827(2) 0.0188(16) Uani 1 d .
O3 O 0.0219(7) 0.3319(6) 0.1819(2) 0.0239(17) Uani 1 d .
O4 O 0.0678(6) 0.2214(6) 0.1311(2) 0.0210(17) Uani 1 d .
O5 O -0.0059(6) 0.9541(5) 0.1582(2) 0.0177(16) Uani 1 d .
O6 O -0.1171(6) 0.9722(6) 0.2115(2) 0.0211(17) Uani 1 d .
O7 O -0.1389(6) 0.6011(5) 0.2889(2) 0.0145(15) Uani 1 d .
O8 O -0.1743(6) 0.4471(5) 0.2531(2) 0.0188(16) Uani 1 d .
O9 O 0.2316(6) 1.0595(6) 0.1203(2) 0.0249(17) Uani 1 d D
H9C H 0.208(10) 1.023(9) 0.096(2) 0.050 Uiso 1 d D
H9D H 0.172(8) 1.111(8) 0.127(3) 0.050 Uiso 1 d D
O10 O -0.1548(6) 1.2244(6) 0.2341(2) 0.0211(17) Uani 1 d D
H10C H -0.121(9) 1.297(5) 0.237(4) 0.050 Uiso 1 d D
H10D H -0.227(6) 1.224(9) 0.248(4) 0.050 Uiso 1 d D
O11 O 0.2053(10) 0.9277(8) 0.0533(3) 0.053(3) Uani 1 d .
O12 O 0.5274(10) 0.6698(11) 0.4857(3) 0.067(3) Uani 1 d .
O13 O -0.0004(10) 0.6350(9) 0.5093(3) 0.063(3) Uani 1 d .
C1 C 0.2029(8) 0.7180(9) 0.1461(3) 0.018(2) Uani 1 d .
C2 C 0.1979(8) 0.6018(8) 0.1277(3) 0.014(2) Uani 1 d .
C3 C 0.2416(9) 0.5862(8) 0.0887(3) 0.017(2) Uani 1 d .
H3 H 0.2762 0.6450 0.0749 0.020 Uiso 1 calc R
C4 C 0.2320(9) 0.4805(9) 0.0711(3) 0.020(2) Uani 1 d .
C5 C 0.1825(9) 0.3930(9) 0.0901(3) 0.019(2) Uani 1 d .
H5 H 0.1776 0.3234 0.0774 0.023 Uiso 1 calc R
C6 C 0.1385(9) 0.4082(8) 0.1291(3) 0.016(2) Uani 1 d .
C7 C 0.1480(9) 0.5133(8) 0.1478(3) 0.015(2) Uani 1 d .
H7 H 0.1204 0.5235 0.1740 0.018 Uiso 1 calc R
C8 C 0.0718(9) 0.3153(8) 0.1487(3) 0.017(2) Uani 1 d .
C9 C -0.0714(8) 0.9138(8) 0.1849(3) 0.014(2) Uani 1 d .
C10 C -0.1009(8) 0.7887(8) 0.1828(3) 0.012(2) Uiso 1 d .
C11 C -0.1012(8) 0.7359(9) 0.1451(3) 0.019(2) Uani 1 d .
H11 H -0.0860 0.7752 0.1212 0.023 Uiso 1 calc R
C12 C -0.1246(9) 0.6234(9) 0.1442(3) 0.020(2) Uani 1 d .
C13 C -0.1414(9) 0.5624(9) 0.1786(3) 0.020(2) Uani 1 d .
H13 H -0.1554 0.4858 0.1766 0.024 Uiso 1 calc R
C14 C -0.1376(8) 0.6135(8) 0.2163(3) 0.016(2) Uani 1 d .
C15 C -0.1190(8) 0.7312(9) 0.2183(3) 0.017(2) Uani 1 d .
H15 H -0.1190 0.7685 0.2433 0.020 Uiso 1 calc R
C16 C -0.1492(8) 0.5505(8) 0.2550(3) 0.015(2) Uani 1 d .
C17 C 0.4899(9) 0.9600(9) 0.1686(4) 0.021(2) Uani 1 d .
H17 H 0.4873 0.9554 0.1402 0.026 Uiso 1 calc R
C18 C 0.5884(9) 0.9767(10) 0.1921(4) 0.028(3) Uani 1 d .
H18 H 0.6646 0.9882 0.1830 0.034 Uiso 1 calc R
C19 C 0.4357(9) 0.9572(9) 0.2306(4) 0.021(2) Uani 1 d .
H19 H 0.3902 0.9515 0.2537 0.025 Uiso 1 calc R
C20 C 0.6303(10) 0.9923(11) 0.2686(4) 0.034(3) Uani 1 d .
H20A H 0.6588 1.0688 0.2685 0.041 Uiso 1 calc R
H20B H 0.6987 0.9432 0.2678 0.041 Uiso 1 calc R
C21 C 0.5676(9) 0.9716(9) 0.3079(4) 0.021(2) Uani 1 d .
C22 C 0.5700(9) 0.8673(9) 0.3261(3) 0.022(2) Uani 1 d .
C23 C 0.5179(9) 0.8505(9) 0.3640(3) 0.021(2) Uani 1 d .
C24 C 0.4674(10) 0.9425(11) 0.3835(4) 0.030(3) Uani 1 d .
C25 C 0.4598(11) 1.0436(11) 0.3636(4) 0.036(3) Uani 1 d .
H25 H 0.4192 1.1021 0.3756 0.043 Uiso 1 calc R
C26 C 0.5103(10) 1.0611(9) 0.3265(4) 0.028(3) Uani 1 d .
C27 C 0.5157(9) 0.7382(9) 0.3841(4) 0.024(3) Uani 1 d .
H27A H 0.5708 0.6885 0.3711 0.029 Uiso 1 calc R
H27B H 0.5408 0.7455 0.4128 0.029 Uiso 1 calc R
C28 C 0.3529(10) 0.6092(9) 0.4063(4) 0.027(3) Uani 1 d .
H28 H 0.3917 0.5764 0.4289 0.032 Uiso 1 calc R
C29 C 0.2413(10) 0.5876(10) 0.3912(4) 0.028(3) Uani 1 d .
H29 H 0.1894 0.5367 0.4024 0.033 Uiso 1 calc R
C30 C 0.3106(9) 0.7113(9) 0.3521(3) 0.020(2) Uani 1 d .
H30 H 0.3175 0.7628 0.3310 0.024 Uiso 1 calc R
C31 C 0.6246(10) 0.7683(10) 0.3043(4) 0.029(3) Uani 1 d .
H31A H 0.6431 0.7899 0.2769 0.043 Uiso 1 calc R
H31B H 0.5693 0.7072 0.3032 0.043 Uiso 1 calc R
H31C H 0.6959 0.7455 0.3190 0.043 Uiso 1 calc R
C32 C 0.4146(13) 0.9305(13) 0.4248(4) 0.050(4) Uani 1 d .
H32A H 0.3826 1.0012 0.4330 0.075 Uiso 1 calc R
H32B H 0.4750 0.9072 0.4445 0.075 Uiso 1 calc R
H32C H 0.3525 0.8756 0.4233 0.075 Uiso 1 calc R
C33 C 0.4985(14) 1.1742(11) 0.3062(5) 0.055(4) Uani 1 d .
H33A H 0.4382 1.2168 0.3190 0.082 Uiso 1 calc R
H33B H 0.4771 1.1644 0.2776 0.082 Uiso 1 calc R
H33C H 0.5727 1.2132 0.3088 0.082 Uiso 1 calc R
C34 C 0.6374(14) 0.6382(15) 0.5055(5) 0.062(5) Uani 1 d .
H34A H 0.7034 0.6695 0.4911 0.075 Uiso 1 calc R
H34B H 0.6454 0.5574 0.5060 0.075 Uiso 1 calc R
C35 C 0.6351(13) 0.6838(13) 0.5480(5) 0.057(4) Uani 1 d .
H35A H 0.6771 0.6353 0.5675 0.068 Uiso 1 calc R
H35B H 0.6690 0.7584 0.5497 0.068 Uiso 1 calc R
C36 C 0.5055(17) 0.6855(18) 0.5550(6) 0.081(6) Uani 1 d .
H36 H 0.4675 0.6719 0.5792 0.097 Uiso 1 calc R
C37 C 0.4535(15) 0.7127(19) 0.5161(5) 0.078(6) Uani 1 d .
H37A H 0.4460 0.7932 0.5133 0.094 Uiso 1 calc R
H37B H 0.3750 0.6799 0.5131 0.094 Uiso 1 calc R
C38 C -0.0198(18) 0.7414(13) 0.5246(7) 0.081(6) Uani 1 d .
H38A H 0.0164 0.7490 0.5519 0.098 Uiso 1 calc R
H38B H -0.1042 0.7558 0.5260 0.098 Uiso 1 calc R
C39 C 0.0358(16) 0.8224(13) 0.4953(5) 0.064(5) Uani 1 d .
H39A H -0.0238 0.8713 0.4828 0.077 Uiso 1 calc R
H39B H 0.0955 0.8679 0.5096 0.077 Uiso 1 calc R
C40 C 0.0903(16) 0.7512(15) 0.4640(5) 0.064(5) Uani 1 d .
H40A H 0.1745 0.7409 0.4699 0.076 Uiso 1 calc R
H40B H 0.0783 0.7825 0.4367 0.076 Uiso 1 calc R
C41 C 0.024(2) 0.6442(13) 0.4684(5) 0.072(6) Uani 1 d .
H41A H -0.0493 0.6458 0.4517 0.087 Uiso 1 calc R
H41B H 0.0712 0.5814 0.4599 0.087 Uiso 1 calc R

loop_
_atom_site_aniso_label
_atom_site_aniso_U_11
_atom_site_aniso_U_22
_atom_site_aniso_U_33
_atom_site_aniso_U_23
_atom_site_aniso_U_13
_atom_site_aniso_U_12
Cd1 0.0113(4) 0.0087(4) 0.0219(4) -0.0020(3) 0.0044(3) -0.0001(3)
Cd2 0.0114(4) 0.0081(4) 0.0237(4) 0.0007(3) 0.0033(3) 0.0006(3)
Br1 0.0579(9) 0.0259(7) 0.0364(7) -0.0102(6) 0.0277(6) -0.0093(6)
Br2 0.0322(7) 0.0235(6) 0.0241(6) -0.0059(5) -0.0005(5) -0.0007(5)
N1 0.013(4) 0.017(5) 0.034(6) 0.002(4) 0.005(4) 0.002(4)
N2 0.019(5) 0.018(5) 0.039(6) 0.009(4) 0.002(4) -0.003(4)
N3 0.013(5) 0.023(5) 0.027(5) -0.001(4) 0.002(4) 0.000(4)
N4 0.021(5) 0.020(5) 0.024(5) 0.002(4) 0.005(4) 0.001(4)
O1 0.037(5) 0.012(4) 0.030(5) 0.003(3) 0.007(4) -0.009(3)
O2 0.028(4) 0.006(3) 0.024(4) 0.003(3) 0.010(3) -0.006(3)
O3 0.024(4) 0.016(4) 0.033(5) -0.001(3) 0.011(3) -0.001(3)
O4 0.024(4) 0.011(4) 0.028(4) 0.001(3) 0.000(3) -0.003(3)
O5 0.015(4) 0.012(4) 0.027(4) 0.009(3) 0.008(3) -0.004(3)
O6 0.019(4) 0.010(4) 0.034(5) -0.001(3) 0.003(3) 0.002(3)
O7 0.008(3) 0.012(3) 0.023(4) -0.002(3) 0.002(3) 0.001(3)
O8 0.027(4) 0.005(3) 0.025(4) 0.000(3) 0.012(3) 0.003(3)
O9 0.019(4) 0.023(4) 0.033(5) 0.000(4) 0.008(3) 0.003(3)
O10 0.016(4) 0.009(3) 0.039(5) -0.009(3) 0.012(3) 0.002(3)
O11 0.074(7) 0.044(6) 0.040(6) 0.005(5) 0.005(5) -0.001(5)
O12 0.051(7) 0.095(9) 0.056(7) -0.003(7) -0.002(6) 0.001(6)
O13 0.065(7) 0.060(7) 0.066(8) 0.004(6) 0.011(6) 0.015(6)
C1 0.002(5) 0.026(6) 0.026(6) -0.002(5) -0.004(4) 0.002(4)
C2 0.003(5) 0.013(5) 0.027(6) -0.002(4) 0.001(4) 0.002(4)
C3 0.022(6) 0.007(5) 0.021(6) 0.000(4) 0.004(4) 0.001(4)
C4 0.020(6) 0.026(6) 0.016(6) 0.003(5) 0.010(4) 0.006(5)
C5 0.009(5) 0.018(5) 0.030(6) -0.008(5) -0.003(4) 0.000(4)
C6 0.018(5) 0.013(5) 0.016(5) 0.000(4) -0.001(4) 0.004(4)
C7 0.012(5) 0.015(5) 0.018(5) 0.003(4) 0.000(4) 0.001(4)
C8 0.018(6) 0.009(5) 0.022(6) -0.004(4) 0.001(4) 0.003(4)
C9 0.009(5) 0.006(5) 0.025(6) 0.007(4) -0.006(4) -0.001(4)
C11 0.003(5) 0.023(6) 0.032(6) 0.008(5) 0.000(4) -0.005(4)
C12 0.012(5) 0.025(6) 0.022(6) -0.006(5) 0.001(4) -0.004(4)
C13 0.017(5) 0.017(5) 0.025(6) 0.013(5) 0.002(4) -0.004(4)
C14 0.009(5) 0.010(5) 0.030(6) 0.006(4) 0.004(4) 0.000(4)
C15 0.007(5) 0.021(6) 0.023(6) 0.000(5) 0.002(4) 0.001(4)
C16 0.007(5) 0.015(5) 0.024(6) 0.001(5) 0.004(4) 0.004(4)
C17 0.012(5) 0.021(6) 0.032(6) 0.002(5) 0.006(5) 0.011(4)
C18 0.004(5) 0.036(7) 0.044(7) 0.007(6) 0.009(5) -0.002(5)
C19 0.007(5) 0.025(6) 0.031(7) 0.006(5) 0.007(5) 0.000(4)
C20 0.016(6) 0.046(8) 0.039(8) 0.012(6) -0.004(5) -0.010(5)
C21 0.008(5) 0.016(5) 0.038(7) 0.001(5) -0.004(5) -0.003(4)
C22 0.011(5) 0.024(6) 0.031(7) 0.005(5) -0.007(5) -0.005(4)
C23 0.010(5) 0.023(6) 0.030(6) 0.000(5) -0.006(4) 0.006(4)
C24 0.017(6) 0.038(7) 0.034(7) -0.013(6) -0.009(5) -0.002(5)
C25 0.032(7) 0.033(7) 0.041(8) -0.012(6) -0.008(6) 0.002(6)
C26 0.024(6) 0.014(6) 0.046(8) 0.000(5) -0.011(5) -0.004(5)
C27 0.007(5) 0.025(6) 0.038(7) 0.006(5) -0.002(5) 0.007(4)
C28 0.030(7) 0.020(6) 0.030(7) 0.002(5) 0.006(5) 0.002(5)
C29 0.022(6) 0.029(7) 0.032(7) -0.004(5) 0.008(5) 0.004(5)
C30 0.014(5) 0.020(6) 0.027(6) 0.007(5) 0.001(5) 0.004(4)
C31 0.027(7) 0.031(7) 0.027(7) -0.002(5) 0.000(5) 0.009(5)
C32 0.050(9) 0.058(10) 0.043(9) 0.001(7) 0.002(7) 0.021(8)
C33 0.048(9) 0.027(7) 0.088(12) 0.010(8) -0.019(8) -0.006(6)
C34 0.051(10) 0.056(10) 0.080(13) -0.009(9) 0.003(9) 0.010(8)
C35 0.046(9) 0.050(9) 0.073(12) 0.010(8) -0.028(8) -0.007(7)
C36 0.071(13) 0.115(17) 0.056(12) 0.006(11) -0.001(10) 0.026(12)
C37 0.039(10) 0.124(18) 0.071(13) 0.022(12) 0.008(9) 0.012(10)
C38 0.084(14) 0.036(9) 0.127(18) -0.027(10) 0.040(12) 0.012(9)
C39 0.077(13) 0.039(9) 0.075(12) -0.004(9) -0.012(10) 0.000(8)
C40 0.064(11) 0.072(12) 0.055(10) 0.011(9) -0.001(9) -0.006(9)
C41 0.147(19) 0.036(9) 0.033(9) 0.000(7) -0.010(10) 0.003(10)

loop_
_atom_type_symbol
_atom_type_description
_atom_type_scat_dispersion_real
_atom_type_scat_dispersion_imag
_atom_type_scat_source
C C 0.0033 0.0016 'International Tables Vol C Tables 4.2.6.8 and 6.1.1.4'
H H 0.0000 0.0000 'International Tables Vol C Tables 4.2.6.8 and 6.1.1.4'
N N 0.0061 0.0033 'International Tables Vol C Tables 4.2.6.8 and 6.1.1.4'
O O 0.0106 0.0060 'International Tables Vol C Tables 4.2.6.8 and 6.1.1.4'
Br Br -0.2901 2.4595 'International Tables Vol C Tables 4.2.6.8 and 6.1.1.4'
Cd Cd -0.8075 1.2024 'International Tables Vol C Tables 4.2.6.8 and 6.1.1.4'

loop_
_geom_angle_atom_site_label_1
_geom_angle_atom_site_label_2
_geom_angle_atom_site_label_3
_geom_angle
_geom_angle_site_symmetry_1
_geom_angle_site_symmetry_3
N1 Cd1 O9 89.5(3) . .
N1 Cd1 O1 96.3(3) . .
O9 Cd1 O1 84.7(3) . .
N1 Cd1 O5 168.8(3) . .
O9 Cd1 O5 88.1(2) . .
O1 Cd1 O5 94.4(3) . .
N1 Cd1 O8 82.0(3) . 2
O9 Cd1 O8 136.6(2) . 2
O1 Cd1 O8 138.4(2) . 2
O5 Cd1 O8 92.3(2) . 2
N1 Cd1 O7 94.4(3) . 2
O9 Cd1 O7 85.2(2) . 2
O1 Cd1 O7 165.2(3) . 2
O5 Cd1 O7 74.5(2) . 2
O8 Cd1 O7 53.6(2) 2 2
N1 Cd1 O2 97.4(3) . .
O9 Cd1 O2 138.3(3) . .
O1 Cd1 O2 53.8(2) . .
O5 Cd1 O2 91.6(2) . .
O8 Cd1 O2 85.0(2) 2 .
O7 Cd1 O2 134.6(2) 2 .
N1 Cd1 C1 98.4(3) . .
O9 Cd1 C1 111.5(3) . .
O1 Cd1 C1 27.0(3) . .
O5 Cd1 C1 92.6(3) . .
O8 Cd1 C1 111.8(3) 2 .
O7 Cd1 C1 158.9(3) 2 .
O2 Cd1 C1 26.8(3) . .
N4 Cd2 O10 88.3(3) 2 .
N4 Cd2 O7 163.4(3) 2 2
O10 Cd2 O7 107.4(3) . 2
N4 Cd2 O4 92.4(3) 2 1_565
O10 Cd2 O4 132.7(2) . 1_565
O7 Cd2 O4 81.2(2) 2 1_565
N4 Cd2 O3 103.7(3) 2 1_565
O10 Cd2 O3 78.8(2) . 1_565
O7 Cd2 O3 85.2(2) 2 1_565
O4 Cd2 O3 55.1(2) 1_565 1_565
N4 Cd2 O6 88.6(3) 2 .
O10 Cd2 O6 83.7(2) . .
O7 Cd2 O6 87.6(2) 2 .
O4 Cd2 O6 143.6(2) 1_565 .
O3 Cd2 O6 158.1(3) 1_565 .
N4 Cd2 O5 90.0(3) 2 .
O10 Cd2 O5 137.3(2) . .
O7 Cd2 O5 74.8(2) 2 .
O4 Cd2 O5 90.0(2) 1_565 .
O3 Cd2 O5 142.4(2) 1_565 .
O6 Cd2 O5 53.6(2) . .
N4 Cd2 C8 99.0(3) 2 1_565
O10 Cd2 C8 105.8(3) . 1_565
O7 Cd2 C8 82.4(3) 2 1_565
O4 Cd2 C8 27.6(3) 1_565 1_565
O3 Cd2 C8 27.5(3) 1_565 1_565
O6 Cd2 C8 167.9(3) . 1_565
O5 Cd2 C8 116.6(3) . 1_565
C19 N1 C17 105.1(9) . .
C19 N1 Cd1 126.7(7) . .
C17 N1 Cd1 128.1(8) . .
C19 N2 C18 106.1(9) . .
C19 N2 C20 126.9(10) . .
C18 N2 C20 126.9(9) . .
C30 N3 C28 107.2(9) . .
C30 N3 C27 127.1(9) . .
C28 N3 C27 125.5(9) . .
C30 N4 C29 106.2(9) . .
C30 N4 Cd2 126.3(7) . 2_545
C29 N4 Cd2 127.4(8) . 2_545
C1 O1 Cd1 95.3(6) . .
C1 O2 Cd1 88.3(6) . .
C8 O3 Cd2 91.6(6) . 1_545
C8 O4 Cd2 91.7(6) . 1_545
C9 O5 Cd1 115.0(6) . .
C9 O5 Cd2 89.8(6) . .
Cd1 O5 Cd2 102.8(3) . .
C9 O6 Cd2 93.6(6) . .
C16 O7 Cd2 120.1(6) . 2_545
C16 O7 Cd1 92.4(6) . 2_545
Cd2 O7 Cd1 104.6(3) 2_545 2_545
C16 O8 Cd1 92.4(6) . 2_545
Cd1 O9 H9C 107(8) . .
Cd1 O9 H9D 97(8) . .
H9C O9 H9D 108(3) . .
Cd2 O10 H10C 103(6) . .
Cd2 O10 H10D 146(7) . .
H10C O10 H10D 108(3) . .
C37 O12 C34 107.8(12) . .
C41 O13 C38 108.3(13) . .
O2 C1 O1 122.5(10) . .
O2 C1 C2 119.0(9) . .
O1 C1 C2 118.4(9) . .
O2 C1 Cd1 64.9(5) . .
O1 C1 Cd1 57.7(5) . .
C2 C1 Cd1 174.6(7) . .
C7 C2 C3 119.8(9) . .
C7 C2 C1 121.7(9) . .
C3 C2 C1 118.4(9) . .
C4 C3 C2 118.3(9) . .
C4 C3 H3 120.9 . .
C2 C3 H3 120.9 . .
C5 C4 C3 122.9(10) . .
C5 C4 Br1 119.5(8) . .
C3 C4 Br1 117.6(8) . .
C4 C5 C6 119.1(10) . .
C4 C5 H5 120.5 . .
C6 C5 H5 120.5 . .
C7 C6 C5 119.3(9) . .
C7 C6 C8 120.8(9) . .
C5 C6 C8 119.6(9) . .
C2 C7 C6 120.6(9) . .
C2 C7 H7 119.7 . .
C6 C7 H7 119.7 . .
O3 C8 O4 121.5(9) . .
O3 C8 C6 120.1(9) . .
O4 C8 C6 118.4(9) . .
O3 C8 Cd2 60.9(5) . 1_545
O4 C8 Cd2 60.6(5) . 1_545
C6 C8 Cd2 179.1(7) . 1_545
O6 C9 O5 122.7(9) . .
O6 C9 C10 119.0(9) . .
O5 C9 C10 118.2(9) . .
C15 C10 C11 122.0(9) . .
C15 C10 C9 119.3(9) . .
C11 C10 C9 118.6(9) . .
C12 C11 C10 117.3(10) . .
C12 C11 H11 121.3 . .
C10 C11 H11 121.3 . .
C13 C12 C11 122.9(10) . .
C13 C12 Br2 118.3(8) . .
C11 C12 Br2 118.7(8) . .
C12 C13 C14 120.1(10) . .
C12 C13 H13 119.9 . .
C14 C13 H13 119.9 . .
C13 C14 C15 118.7(9) . .
C13 C14 C16 122.5(9) . .
C15 C14 C16 118.8(10) . .
C10 C15 C14 118.9(10) . .
C10 C15 H15 120.6 . .
C14 C15 H15 120.6 . .
O7 C16 O8 121.4(9) . .
O7 C16 C14 119.8(9) . .
O8 C16 C14 118.7(9) . .
C18 C17 N1 110.1(10) . .
C18 C17 H17 124.9 . .
N1 C17 H17 124.9 . .
C17 C18 N2 106.6(9) . .
C17 C18 H18 126.7 . .
N2 C18 H18 126.7 . .
N1 C19 N2 112.0(10) . .
N1 C19 H19 124.0 . .
N2 C19 H19 124.0 . .
N2 C20 C21 113.0(9) . .
N2 C20 H20A 109.0 . .
C21 C20 H20A 109.0 . .
N2 C20 H20B 109.0 . .
C21 C20 H20B 109.0 . .
H20A C20 H20B 107.8 . .
C22 C21 C26 120.2(11) . .
C22 C21 C20 120.8(10) . .
C26 C21 C20 119.0(10) . .
C21 C22 C23 120.4(10) . .
C21 C22 C31 120.1(10) . .
C23 C22 C31 119.5(10) . .
C24 C23 C22 118.8(11) . .
C24 C23 C27 119.3(10) . .
C22 C23 C27 122.0(10) . .
C25 C24 C23 119.5(12) . .
C25 C24 C32 119.3(12) . .
C23 C24 C32 121.1(12) . .
C26 C25 C24 122.1(12) . .
C26 C25 H25 119.0 . .
C24 C25 H25 119.0 . .
C25 C26 C21 118.8(11) . .
C25 C26 C33 119.5(12) . .
C21 C26 C33 121.7(12) . .
N3 C27 C23 110.7(8) . .
N3 C27 H27A 109.5 . .
C23 C27 H27A 109.5 . .
N3 C27 H27B 109.5 . .
C23 C27 H27B 109.5 . .
H27A C27 H27B 108.1 . .
C29 C28 N3 105.1(10) . .
C29 C28 H28 127.5 . .
N3 C28 H28 127.5 . .
N4 C29 C28 110.7(11) . .
N4 C29 H29 124.7 . .
C28 C29 H29 124.7 . .
N4 C30 N3 110.8(9) . .
N4 C30 H30 124.6 . .
N3 C30 H30 124.6 . .
C22 C31 H31A 109.5 . .
C22 C31 H31B 109.5 . .
H31A C31 H31B 109.5 . .
C22 C31 H31C 109.5 . .
H31A C31 H31C 109.5 . .
H31B C31 H31C 109.5 . .
C24 C32 H32A 109.5 . .
C24 C32 H32B 109.5 . .
H32A C32 H32B 109.5 . .
C24 C32 H32C 109.5 . .
H32A C32 H32C 109.5 . .
H32B C32 H32C 109.5 . .
C26 C33 H33A 109.5 . .
C26 C33 H33B 109.5 . .
H33A C33 H33B 109.5 . .
C26 C33 H33C 109.5 . .
H33A C33 H33C 109.5 . .
H33B C33 H33C 109.5 . .
O12 C34 C35 106.1(12) . .
O12 C34 H34A 110.5 . .
C35 C34 H34A 110.5 . .
O12 C34 H34B 110.5 . .
C35 C34 H34B 110.5 . .
H34A C34 H34B 108.7 . .
C36 C35 C34 101.5(13) . .
C36 C35 H35A 111.5 . .
C34 C35 H35A 111.5 . .
C36 C35 H35B 111.5 . .
C34 C35 H35B 111.5 . .
H35A C35 H35B 109.3 . .
C37 C36 C35 104.0(16) . .
C37 C36 H36 128.0 . .
C35 C36 H36 128.0 . .
C36 C37 O12 108.1(15) . .
C36 C37 H37A 110.1 . .
O12 C37 H37A 110.1 . .
C36 C37 H37B 110.1 . .
O12 C37 H37B 110.1 . .
H37A C37 H37B 108.4 . .
O13 C38 C39 106.5(14) . .
O13 C38 H38A 110.4 . .
C39 C38 H38A 110.4 . .
O13 C38 H38B 110.4 . .
C39 C38 H38B 110.4 . .
H38A C38 H38B 108.6 . .
C40 C39 C38 105.2(13) . .
C40 C39 H39A 110.7 . .
C38 C39 H39A 110.7 . .
C40 C39 H39B 110.7 . .
C38 C39 H39B 110.7 . .
H39A C39 H39B 108.8 . .
C39 C40 C41 101.6(14) . .
C39 C40 H40A 111.5 . .
C41 C40 H40A 111.5 . .
C39 C40 H40B 111.5 . .
C41 C40 H40B 111.5 . .
H40A C40 H40B 109.3 . .
O13 C41 C40 106.4(13) . .
O13 C41 H41A 110.5 . .
C40 C41 H41A 110.5 . .
O13 C41 H41B 110.5 . .
C40 C41 H41B 110.5 . .
H41A C41 H41B 108.6 . .

loop_
_geom_bond_atom_site_label_1
_geom_bond_atom_site_label_2
_geom_bond_distance
_geom_bond_site_symmetry_2
Cd1 N1 2.247(9) .
Cd1 O9 2.304(8) .
Cd1 O1 2.328(7) .
Cd1 O5 2.369(7) .
Cd1 O8 2.450(7) 2
Cd1 O7 2.452(7) 2
Cd1 O2 2.486(6) .
Cd1 C1 2.743(11) .
Cd2 N4 2.272(9) 2
Cd2 O10 2.299(7) .
Cd2 O7 2.331(7) 2
Cd2 O4 2.371(7) 1_565
Cd2 O3 2.376(7) 1_565
Cd2 O6 2.399(7) .
Cd2 O5 2.470(7) .
Cd2 C8 2.719(10) 1_565
Br1 C4 1.905(10) .
Br2 C12 1.916(10) .
N1 C19 1.308(14) .
N1 C17 1.385(13) .
N2 C19 1.357(13) .
N2 C18 1.379(15) .
N2 C20 1.453(15) .
N3 C30 1.345(14) .
N3 C28 1.369(14) .
N3 C27 1.471(13) .
N4 C30 1.314(13) .
N4 C29 1.338(14) .
N4 Cd2 2.272(9) 2_545
O1 C1 1.251(13) .
O2 C1 1.238(12) .
O3 C8 1.257(12) .
O3 Cd2 2.376(7) 1_545
O4 C8 1.261(12) .
O4 Cd2 2.371(7) 1_545
O5 C9 1.262(12) .
O6 C9 1.240(12) .
O7 C16 1.264(12) .
O7 Cd2 2.331(6) 2_545
O7 Cd1 2.452(7) 2_545
O8 C16 1.268(12) .
O8 Cd1 2.450(7) 2_545
O9 H9C 0.95(2) .
O9 H9D 0.95(2) .
O10 H10C 0.95(2) .
O10 H10D 0.95(2) .
O12 C37 1.417(19) .
O12 C34 1.427(18) .
O13 C41 1.378(18) .
O13 C38 1.386(18) .
C1 C2 1.513(14) .
C2 C7 1.375(14) .
C2 C3 1.397(14) .
C3 C4 1.389(15) .
C3 H3 0.9300 .
C4 C5 1.348(15) .
C5 C6 1.398(14) .
C5 H5 0.9300 .
C6 C7 1.398(14) .
C6 C8 1.497(14) .
C7 H7 0.9300 .
C8 Cd2 2.719(10) 1_545
C9 C10 1.533(13) .
C10 C15 1.371(14) .
C10 C11 1.383(14) .
C11 C12 1.369(15) .
C11 H11 0.9300 .
C12 C13 1.358(15) .
C13 C14 1.374(15) .
C13 H13 0.9300 .
C14 C15 1.422(14) .
C14 C16 1.480(14) .
C15 H15 0.9300 .
C17 C18 1.339(16) .
C17 H17 0.9300 .
C18 H18 0.9300 .
C19 H19 0.9300 .
C20 C21 1.509(16) .
C20 H20A 0.9700 .
C20 H20B 0.9700 .
C21 C22 1.381(15) .
C21 C26 1.402(16) .
C22 C23 1.405(15) .
C22 C31 1.523(16) .
C23 C24 1.402(16) .
C23 C27 1.495(15) .
C24 C25 1.374(18) .
C24 C32 1.501(18) .
C25 C26 1.374(18) .
C25 H25 0.9300 .
C26 C33 1.509(17) .
C27 H27A 0.9700 .
C27 H27B 0.9700 .
C28 C29 1.359(16) .
C28 H28 0.9300 .
C29 H29 0.9300 .
C30 H30 0.9300 .
C31 H31A 0.9600 .
C31 H31B 0.9600 .
C31 H31C 0.9600 .
C32 H32A 0.9600 .
C32 H32B 0.9600 .
C32 H32C 0.9600 .
C33 H33A 0.9600 .
C33 H33B 0.9600 .
C33 H33C 0.9600 .
C34 C35 1.49(2) .
C34 H34A 0.9700 .
C34 H34B 0.9700 .
C35 C36 1.49(2) .
C35 H35A 0.9700 .
C35 H35B 0.9700 .
C36 C37 1.41(2) .
C36 H36 0.9300 .
C37 H37A 0.9700 .
C37 H37B 0.9700 .
C38 C39 1.51(2) .
C38 H38A 0.9700 .
C38 H38B 0.9700 .
C39 C40 1.48(2) .
C39 H39A 0.9700 .
C39 H39B 0.9700 .
C40 C41 1.49(2) .
C40 H40A 0.9700 .
C40 H40B 0.9700 .
C41 H41A 0.9700 .
C41 H41B 0.9700 .
